data_2229534
loop_
_publ_author_name
'Sangtrirutnugul, Preeyanuch'
'Haesuwannakij, Setsiri'
'Sooksimuang, Thanasat'
'Prabpai, Samran'
'Kongsaeree, Palangpon'

_publ_section_title
;
 Bis[2,6-bis(2-methoxyphenyl)pyridinium]
 di-\m-bromido-bis[dibromidocuprate(II)]
;
_journal_coeditor_code VN2002
_journal_issue 3
_journal_name_full 'Acta Crystallographica Section E'
_journal_page_first m299
_journal_page_last m300
_journal_paper_doi 10.1107/S1600536811003588
_journal_volume 67
_journal_year 2011
_chemical_formula_iupac '(C19 H18 N O2)2 [Cu2 Br6]'
_chemical_formula_moiety '2(C19 H18 N O2 +), Br6 Cu2 2-'
_chemical_formula_sum 'C38 H36 Br6 Cu2 N2 O4'
_chemical_formula_weight 1191.232
_chemical_name_systematic
;
Bis[2,6-bis(2-methoxyphenyl)pyridinium] di-\m-bromido-bis[dibromidocuprate(II)]
;
_space_group_IT_number 61
_symmetry_cell_setting orthorhombic
_symmetry_space_group_name_Hall '-P 2ac 2ab'
_symmetry_space_group_name_H-M 'P b c a'
_atom_sites_solution_hydrogens geom
_atom_sites_solution_primary direct
_atom_sites_solution_secondary difmap
_cell_angle_alpha 90.00
_cell_angle_beta 90.00
_cell_angle_gamma 90.00
_cell_formula_units_Z 4
_cell_length_a 11.53290(10)
_cell_length_b 17.0104(4)
_cell_length_c 21.0021(5)
_cell_measurement_reflns_used 32254
_cell_measurement_temperature 298
_cell_measurement_theta_max 26.373
_cell_measurement_theta_min 0.998
_cell_volume 4120.18(14)
_computing_cell_refinement 'DENZO-SMN (Otwinowski & Minor, 1997)'
_computing_data_collection 'KappaCCD Server Software (Nonius, 1997)'
_computing_data_reduction 'DENZO-SMN (Otwinowski & Minor, 1997)'
_computing_molecular_graphics 'PLATON (Spek, 2009)'
_computing_publication_material 'SHELXL97 (Sheldrick, 2008) and maXus (Mackay <i>et al.</i>, 1999)'
_computing_structure_refinement 'SHELXL97 (Sheldrick, 2008)'
_computing_structure_solution 'SIR92 (Altomare <i>et al.</i>, 1994)'
_diffrn_ambient_temperature 298
_diffrn_measured_fraction_theta_full 0.991
_diffrn_measured_fraction_theta_max 0.991
_diffrn_measurement_device_type 'Nonius KappaCCD'
_diffrn_measurement_method \w
_diffrn_radiation_source 'fine-focus sealed tube'
_diffrn_radiation_type MoK\a
_diffrn_radiation_wavelength 0.71073
_diffrn_reflns_av_R_equivalents 0.0746
_diffrn_reflns_av_sigmaI/netI 0.0419
_diffrn_reflns_limit_h_max 14
_diffrn_reflns_limit_h_min -14
_diffrn_reflns_limit_k_max 21
_diffrn_reflns_limit_k_min -21
_diffrn_reflns_limit_l_max 26
_diffrn_reflns_limit_l_min -22
_diffrn_reflns_number 28095
_diffrn_reflns_theta_full 26.37
_diffrn_reflns_theta_max 26.37
_diffrn_reflns_theta_min 2.88
_diffrn_standards_decay_% 0
_exptl_absorpt_coefficient_mu 6.892
_exptl_absorpt_correction_T_max 0.301
_exptl_absorpt_correction_T_min 0.207
_exptl_absorpt_correction_type multi-scan
_exptl_absorpt_process_details '(DENZO-SMN; Otwinowski & Minor, 1997)'
_exptl_crystal_colour 'dark green'
_exptl_crystal_density_diffrn 1.920
_exptl_crystal_density_method 'not measured'
_exptl_crystal_description Cube
_exptl_crystal_F_000 2312
_exptl_crystal_size_max 0.25
_exptl_crystal_size_mid 0.20
_exptl_crystal_size_min 0.18
_refine_diff_density_max 0.355
_refine_diff_density_min -0.549
_refine_ls_extinction_method none
_refine_ls_goodness_of_fit_ref 1.050
_refine_ls_hydrogen_treatment constr
_refine_ls_matrix_type full
_refine_ls_number_parameters 235
_refine_ls_number_reflns 4177
_refine_ls_number_restraints 0
_refine_ls_restrained_S_all 1.050
_refine_ls_R_factor_all 0.0650
_refine_ls_R_factor_gt 0.0416
_refine_ls_shift/su_max 0.000
_refine_ls_shift/su_mean 0.000
_refine_ls_structure_factor_coef Fsqd
_refine_ls_weighting_details 'calc w=1/[\s^2^(Fo^2^)+(0.0575P)^2^+1.1145P] where P=(Fo^2^+2Fc^2^)/3'
_refine_ls_weighting_scheme calc
_refine_ls_wR_factor_gt 0.0957
_refine_ls_wR_factor_ref 0.1042
_reflns_number_gt 3240
_reflns_number_total 4177
_reflns_threshold_expression I>2sigma(I)
_cod_data_source_file vn2002.cif
_cod_data_source_block I
_cod_database_code 2229534
_cod_database_fobs_code 2229534

loop_
_symmetry_equiv_pos_as_xyz
+X,+Y,+Z
-X,-Y,-Z
'-X+ 1/2,-Y,+Z+ 1/2'
'+X+ 1/2,+Y,-Z+ 1/2'
'+X+ 1/2,-Y+ 1/2,-Z'
'-X+ 1/2,+Y+ 1/2,+Z'
'-X,+Y+ 1/2,-Z+ 1/2'
'+X,-Y+ 1/2,+Z+ 1/2'

loop_
_atom_site_type_symbol
_atom_site_label
_atom_site_fract_x
_atom_site_fract_y
_atom_site_fract_z
_atom_site_U_iso_or_equiv
_atom_site_adp_type
_atom_site_calc_flag
_atom_site_refinement_flags
_atom_site_occupancy
_atom_site_disorder_assembly
_atom_site_disorder_group
Br Br1 -0.03538(4) 0.45904(3) 0.07154(2) 0.07414(19) Uani d . 1 . .
Br Br2 0.14159(4) 0.30603(3) 0.00330(2) 0.05795(15) Uani d . 1 . .
Br Br3 0.31781(4) 0.47771(3) -0.02118(2) 0.06266(16) Uani d . 1 . .
Cu Cu1 0.12512(4) 0.44281(3) -0.00337(2) 0.05014(16) Uani d . 1 . .
N N1 0.3781(2) 0.23294(16) 0.25843(14) 0.0384(7) Uani d . 1 . .
H H20 0.3754 0.2367 0.2128 0.046 Uiso d R 1 . .
O O1 0.3184(2) 0.16507(18) 0.15107(14) 0.0609(8) Uani d . 1 . .
O O2 0.4577(2) 0.30722(17) 0.15766(13) 0.0571(7) Uani d . 1 . .
C C1 0.2958(3) 0.1857(2) 0.28504(18) 0.0438(9) Uani d . 1 . .
C C2 0.2983(4) 0.1787(3) 0.3505(2) 0.0613(11) Uani d . 1 . .
H H2 0.2431 0.1451 0.3713 0.074 Uiso d R 1 . .
C C3 0.3783(4) 0.2192(3) 0.3857(2) 0.0678(12) Uani d . 1 . .
H H3 0.3768 0.2142 0.4312 0.081 Uiso d R 1 . .
C C4 0.4595(3) 0.2663(2) 0.35705(19) 0.0535(10) Uani d . 1 . .
H H4 0.5156 0.2941 0.3822 0.064 Uiso d R 1 . .
C C5 0.4602(3) 0.2733(2) 0.29171(17) 0.0388(8) Uani d . 1 . .
C C6 0.2118(3) 0.1434(2) 0.2446(2) 0.0461(9) Uani d . 1 . .
C C7 0.2227(3) 0.1327(2) 0.1792(2) 0.0500(10) Uani d . 1 . .
C C8 0.1406(4) 0.0902(3) 0.1446(3) 0.0658(12) Uani d . 1 . .
H H8 0.1496 0.0835 0.0995 0.079 Uiso d R 1 . .
C C9 0.0476(4) 0.0583(3) 0.1753(3) 0.0768(16) Uani d . 1 . .
H H9 -0.0088 0.0294 0.1512 0.092 Uiso d R 1 . .
C C10 0.0341(4) 0.0672(3) 0.2395(3) 0.0751(15) Uani d . 1 . .
H H10 -0.0311 0.0436 0.2606 0.090 Uiso d R 1 . .
C C11 0.1135(3) 0.1099(3) 0.2742(2) 0.0614(12) Uani d . 1 . .
H H11 0.1027 0.1172 0.3191 0.074 Uiso d R 1 . .
C C12 0.3434(4) 0.1461(3) 0.0865(2) 0.0712(13) Uani d . 1 . .
H H12A 0.4127 0.1730 0.0734 0.085 Uiso d R 1 . .
H H12B 0.2798 0.1624 0.0600 0.085 Uiso d R 1 . .
H H12C 0.3544 0.0904 0.0824 0.085 Uiso d R 1 . .
C C13 0.5483(3) 0.3218(2) 0.25782(18) 0.0421(8) Uani d . 1 . .
C C14 0.5472(3) 0.3374(2) 0.19176(19) 0.0445(9) Uani d . 1 . .
C C15 0.6341(4) 0.3824(2) 0.1641(2) 0.0569(11) Uani d . 1 . .
H H15 0.6337 0.3919 0.1191 0.068 Uiso d R 1 . .
C C16 0.7214(4) 0.4135(3) 0.2013(3) 0.0671(13) Uani d . 1 . .
H H16 0.7812 0.4448 0.1821 0.081 Uiso d R 1 . .
C C17 0.7238(3) 0.4001(3) 0.2657(3) 0.0669(13) Uani d . 1 . .
H H17 0.7844 0.4222 0.2914 0.080 Uiso d R 1 . .
C C18 0.6385(3) 0.3547(2) 0.2938(2) 0.0550(10) Uani d . 1 . .
H H18 0.6421 0.3458 0.3389 0.066 Uiso d R 1 . .
C C19 0.4346(4) 0.3398(3) 0.0959(2) 0.0667(12) Uani d . 1 . .
H H19A 0.3696 0.3133 0.0772 0.080 Uiso d R 1 . .
H H19B 0.5016 0.3331 0.0693 0.080 Uiso d R 1 . .
H H19C 0.4174 0.3948 0.1000 0.080 Uiso d R 1 . .

loop_
_atom_site_aniso_label
_atom_site_aniso_U_11
_atom_site_aniso_U_22
_atom_site_aniso_U_33
_atom_site_aniso_U_12
_atom_site_aniso_U_13
_atom_site_aniso_U_23
Br1 0.0777(3) 0.0785(4) 0.0662(3) 0.0310(2) 0.0336(2) 0.0342(3)
Br2 0.0599(3) 0.0497(3) 0.0643(3) 0.00570(18) 0.01288(19) 0.0059(2)
Br3 0.0578(3) 0.0655(3) 0.0646(3) -0.00476(19) 0.0102(2) 0.0042(2)
Cu1 0.0534(3) 0.0490(3) 0.0480(3) 0.0075(2) 0.0124(2) 0.0064(2)
N1 0.0394(16) 0.0413(16) 0.0344(16) 0.0002(12) 0.0000(12) 0.0008(13)
O1 0.0662(18) 0.0702(19) 0.0464(18) -0.0161(15) 0.0017(13) -0.0131(16)
O2 0.0643(17) 0.0674(19) 0.0395(16) -0.0155(14) -0.0049(12) 0.0100(14)
C1 0.0392(19) 0.044(2) 0.048(2) 0.0010(15) 0.0072(16) 0.0039(18)
C2 0.062(3) 0.072(3) 0.050(3) -0.013(2) 0.011(2) 0.007(2)
C3 0.079(3) 0.086(3) 0.039(2) -0.009(3) 0.003(2) 0.004(2)
C4 0.060(2) 0.058(3) 0.043(2) -0.0058(19) -0.0026(18) -0.005(2)
C5 0.0388(19) 0.0363(19) 0.041(2) 0.0044(14) -0.0021(14) -0.0026(16)
C6 0.041(2) 0.036(2) 0.061(3) 0.0040(14) 0.0015(17) 0.0058(18)
C7 0.047(2) 0.042(2) 0.061(3) 0.0006(16) -0.0013(18) -0.0037(19)
C8 0.061(3) 0.055(3) 0.082(4) -0.004(2) -0.014(2) -0.014(3)
C9 0.054(3) 0.052(3) 0.124(5) -0.006(2) -0.020(3) -0.012(3)
C10 0.046(3) 0.054(3) 0.126(5) -0.0071(19) 0.003(3) 0.011(3)
C11 0.045(2) 0.054(3) 0.085(3) 0.0010(19) 0.009(2) 0.009(2)
C12 0.089(3) 0.071(3) 0.054(3) 0.001(2) 0.002(2) -0.020(2)
C13 0.0374(18) 0.039(2) 0.050(2) 0.0028(14) -0.0009(15) -0.0031(17)
C14 0.046(2) 0.040(2) 0.048(2) 0.0004(16) 0.0024(16) 0.0020(17)
C15 0.060(3) 0.052(3) 0.059(3) -0.001(2) 0.014(2) 0.010(2)
C16 0.050(3) 0.052(3) 0.099(4) -0.008(2) 0.012(2) 0.008(3)
C17 0.043(2) 0.062(3) 0.096(4) -0.006(2) -0.005(2) -0.007(3)
C18 0.049(2) 0.054(2) 0.062(3) -0.0034(18) -0.0075(19) -0.003(2)
C19 0.081(3) 0.077(3) 0.042(3) -0.005(2) -0.006(2) 0.011(2)

loop_
_atom_type_symbol
_atom_type_description
_atom_type_scat_dispersion_real
_atom_type_scat_dispersion_imag
_atom_type_scat_source
C C 0.0033 0.0016 'International Tables Vol C Tables 4.2.6.8 and 6.1.1.4'
H H 0.0000 0.0000 'International Tables Vol C Tables 4.2.6.8 and 6.1.1.4'
Br Br -0.2901 2.4595 'International Tables Vol C Tables 4.2.6.8 and 6.1.1.4'
Cu Cu 0.3201 1.2651 'International Tables Vol C Tables 4.2.6.8 and 6.1.1.4'
N N 0.0061 0.0033 'International Tables Vol C Tables 4.2.6.8 and 6.1.1.4'
O O 0.0106 0.0060 'International Tables Vol C Tables 4.2.6.8 and 6.1.1.4'

loop_
_geom_angle_atom_site_label_1
_geom_angle_atom_site_label_2
_geom_angle_atom_site_label_3
_geom_angle_site_symmetry_1
_geom_angle_site_symmetry_3
_geom_angle
_geom_angle_publ_flag
Br3 Cu1 Br2 . . 100.69(2) ?
Br3 Cu1 Br1 . . 142.79(3) ?
Br2 Cu1 Br1 . . 97.77(2) ?
N1 C5 C4 . . 117.6(3) ?
N1 C5 C13 . . 120.5(3) ?
C4 C5 C13 . . 121.8(3) ?
C14 O2 C19 . . 118.1(3) ?
C7 O1 C12 . . 118.9(3) ?
O2 C14 C15 . . 122.5(4) ?
O2 C14 C13 . . 117.0(3) ?
C15 C14 C13 . . 120.5(4) ?
C5 N1 C1 . . 124.8(3) ?
C5 N1 H20 . . 120.1 ?
C1 N1 H20 . . 115.2 ?
C9 C10 C11 . . 120.3(5) ?
C9 C10 H10 . . 119.9 ?
C11 C10 H10 . . 119.8 ?
C3 C4 C5 . . 119.4(4) ?
C3 C4 H4 . . 120.5 ?
C5 C4 H4 . . 120.1 ?
C16 C15 C14 . . 120.1(4) ?
C16 C15 H15 . . 119.8 ?
C14 C15 H15 . . 120.1 ?
C3 C2 C1 . . 120.6(4) ?
C3 C2 H2 . . 120.0 ?
C1 C2 H2 . . 119.4 ?
O2 C19 H19A . . 109.5 ?
O2 C19 H19B . . 109.4 ?
H19A C19 H19B . . 109.5 ?
O2 C19 H19C . . 109.5 ?
H19A C19 H19C . . 109.5 ?
H19B C19 H19C . . 109.5 ?
C2 C3 C4 . . 121.2(4) ?
C2 C3 H3 . . 118.9 ?
C4 C3 H3 . . 120.0 ?
O1 C7 C6 . . 116.5(3) ?
O1 C7 C8 . . 122.1(4) ?
C6 C7 C8 . . 121.3(4) ?
C10 C11 C6 . . 121.0(5) ?
C10 C11 H11 . . 120.1 ?
C6 C11 H11 . . 118.9 ?
O1 C12 H12A . . 109.4 ?
O1 C12 H12B . . 109.4 ?
H12A C12 H12B . . 109.5 ?
O1 C12 H12C . . 109.6 ?
H12A C12 H12C . . 109.5 ?
H12B C12 H12C . . 109.5 ?
C18 C13 C14 . . 117.4(4) ?
C18 C13 C5 . . 118.0(3) ?
C14 C13 C5 . . 124.5(3) ?
C9 C8 C7 . . 119.6(5) ?
C9 C8 H8 . . 120.4 ?
C7 C8 H8 . . 120.1 ?
C17 C18 C13 . . 121.4(4) ?
C17 C18 H18 . . 118.5 ?
C13 C18 H18 . . 120.0 ?
C17 C16 C15 . . 120.6(4) ?
C17 C16 H16 . . 119.5 ?
C15 C16 H16 . . 119.9 ?
C16 C17 C18 . . 120.0(4) ?
C16 C17 H17 . . 120.2 ?
C18 C17 H17 . . 119.9 ?
C8 C9 C10 . . 120.9(5) ?
C8 C9 H9 . . 119.1 ?
C10 C9 H9 . . 120.0 ?
N1 C1 C2 . . 116.4(3) ?
N1 C1 C6 . . 120.6(3) ?
C2 C1 C6 . . 123.0(3) ?
C7 C6 C11 . . 117.0(4) ?
C7 C6 C1 . . 124.9(3) ?
C11 C6 C1 . . 118.1(4) ?

loop_
_geom_bond_atom_site_label_1
_geom_bond_atom_site_label_2
_geom_bond_site_symmetry_2
_geom_bond_distance
_geom_bond_publ_flag
Br2 Cu1 . 2.3385(7) yes
Br3 Cu1 . 2.3304(7) yes
Br1 Cu1 . 2.4451(6) yes
C5 N1 . 1.362(4) ?
C5 C4 . 1.377(5) ?
C5 C13 . 1.490(5) ?
O2 C14 . 1.356(4) ?
O2 C19 . 1.435(5) ?
O1 C7 . 1.367(5) ?
O1 C12 . 1.423(5) ?
C14 C15 . 1.389(5) ?
C14 C13 . 1.413(5) ?
N1 C1 . 1.363(4) ?
N1 H20 . 0.9600 ?
C10 C9 . 1.365(8) ?
C10 C11 . 1.377(7) ?
C10 H10 . 0.9601 ?
C4 C3 . 1.372(6) ?
C4 H4 . 0.9600 ?
C15 C16 . 1.380(6) ?
C15 H15 . 0.9598 ?
C2 C3 . 1.368(6) ?
C2 C1 . 1.380(6) ?
C2 H2 . 0.9600 ?
C19 H19A . 0.9600 ?
C19 H19B . 0.9600 ?
C19 H19C . 0.9600 ?
C3 H3 . 0.9600 ?
C7 C6 . 1.392(6) ?
C7 C8 . 1.396(6) ?
C11 C6 . 1.413(5) ?
C11 H11 . 0.9600 ?
C12 H12A . 0.9600 ?
C12 H12B . 0.9600 ?
C12 H12C . 0.9600 ?
C13 C18 . 1.402(5) ?
C8 C9 . 1.364(7) ?
C8 H8 . 0.9600 ?
C18 C17 . 1.382(6) ?
C18 H18 . 0.9600 ?
C16 C17 . 1.372(7) ?
C16 H16 . 0.9600 ?
C17 H17 . 0.9600 ?
C9 H9 . 0.9600 ?
C1 C6 . 1.476(5) ?

loop_
_geom_hbond_atom_site_label_D
_geom_hbond_atom_site_label_H
_geom_hbond_atom_site_label_A
_geom_hbond_distance_DH
_geom_hbond_distance_HA
_geom_hbond_distance_DA
_geom_hbond_angle_DHA
_geom_hbond_publ_flag
N1 H20 O1 0.96 1.90 2.625(4) 131 y
N1 H20 O2 0.96 1.92 2.630(4) 129 y
